data_7204865
loop_
_publ_author_name
'Cole, Marcus L.'
'Junk, Peter C.'

_publ_section_title
;
 Facile purification of the N-heterocyclic carbene precursor
 [IMesH][Cl] and chloride binding in the solvates
 [IMesH][Cl]&#xFFFD;acetone and [IMesH][Cl]&#xFFFD;H2O (IMes =
 1,3-bis(2,4,6-trimethylphenyl)imidazol-2-ylidene)
;
_journal_issue 30
_journal_name_full CrystEngComm
_journal_page_first 173
_journal_paper_doi 10.1039/b403451a
_journal_volume 6
_journal_year 2004
_chemical_formula_sum 'C21 H27 Cl N2 O'
_chemical_formula_weight 358.90
_chemical_name_common (IMesH)(Cl).H2O
_chemical_name_systematic
;
?
;
_space_group_IT_number 14
_symmetry_cell_setting monoclinic
_symmetry_space_group_name_Hall '-P 2ybc'
_symmetry_space_group_name_H-M 'P 1 21/c 1'
_atom_sites_solution_hydrogens geom
_atom_sites_solution_primary direct
_atom_sites_solution_secondary difmap
_audit_creation_method SHELXL-97
_cell_angle_alpha 90.00
_cell_angle_beta 99.40(3)
_cell_angle_gamma 90.00
_cell_formula_units_Z 4
_cell_length_a 8.3198(17)
_cell_length_b 15.400(3)
_cell_length_c 15.635(3)
_cell_measurement_temperature 123(2)
_cell_volume 1976.3(7)
_computing_cell_refinement DENZO-SMN
_computing_data_collection 'Nonius Collect'
_computing_data_reduction Nonius
_computing_molecular_graphics 'X-Seed / POV-Ray'
_computing_publication_material 'Microsoft Office 2000'
_computing_structure_refinement 'SHELXL-97 (Sheldrick, 1997)'
_computing_structure_solution 'SHELXS-97 (Sheldrick, 1990)'
_diffrn_ambient_temperature 123(2)
_diffrn_measured_fraction_theta_full 0.989
_diffrn_measured_fraction_theta_max 0.989
_diffrn_measurement_device_type 'Nonius Kappa CCD'
_diffrn_measurement_method 'psi and omega scans'
_diffrn_radiation_monochromator graphite
_diffrn_radiation_source 'fine-focus sealed tube'
_diffrn_radiation_type MoK\a
_diffrn_radiation_wavelength 0.71073
_diffrn_reflns_av_R_equivalents 0.0428
_diffrn_reflns_av_sigmaI/netI 0.0407
_diffrn_reflns_limit_h_max 10
_diffrn_reflns_limit_h_min -11
_diffrn_reflns_limit_k_max 17
_diffrn_reflns_limit_k_min -22
_diffrn_reflns_limit_l_max 22
_diffrn_reflns_limit_l_min -15
_diffrn_reflns_number 16160
_diffrn_reflns_theta_full 30.53
_diffrn_reflns_theta_max 30.53
_diffrn_reflns_theta_min 3.74
_exptl_absorpt_coefficient_mu 0.204
_exptl_absorpt_correction_T_max 0.9603
_exptl_absorpt_correction_T_min 0.9603
_exptl_absorpt_correction_type empirical
_exptl_absorpt_process_details 'performed as part of the DENZO-SMN package'
_exptl_crystal_colour colourless
_exptl_crystal_density_diffrn 1.206
_exptl_crystal_density_method 'not measured'
_exptl_crystal_description 'regular blocks'
_exptl_crystal_F_000 768
_exptl_crystal_size_max 0.20
_exptl_crystal_size_mid 0.20
_exptl_crystal_size_min 0.20
_refine_diff_density_max 0.308
_refine_diff_density_min -0.323
_refine_diff_density_rms 0.044
_refine_ls_extinction_method none
_refine_ls_goodness_of_fit_ref 1.057
_refine_ls_hydrogen_treatment mixed
_refine_ls_matrix_type full
_refine_ls_number_parameters 334
_refine_ls_number_reflns 5968
_refine_ls_number_restraints 0
_refine_ls_restrained_S_all 1.057
_refine_ls_R_factor_all 0.0572
_refine_ls_R_factor_gt 0.0415
_refine_ls_shift/su_max 0.273
_refine_ls_shift/su_mean 0.043
_refine_ls_structure_factor_coef Fsqd
_refine_ls_weighting_details
;
calc w=1/[\s^2^(Fo^2^)+(0.0575P)^2^+0.3922P] where P=(Fo^2^+2Fc^2^)/3
;
_refine_ls_weighting_scheme calc
_refine_ls_wR_factor_gt 0.1095
_refine_ls_wR_factor_ref 0.1165
_reflns_number_gt 4699
_reflns_number_total 5968
_reflns_threshold_expression >2sigma(I)
_cod_data_source_file b403451a.txt
_cod_data_source_block compound_1
_cod_original_cell_volume 1976.4(7)
_cod_original_sg_symbol_H-M P21/c
_cod_database_code 7204865

loop_
_symmetry_equiv_pos_as_xyz
'x, y, z'
'-x, y+1/2, -z+1/2'
'-x, -y, -z'
'x, -y-1/2, z-1/2'

loop_
_atom_site_label
_atom_site_type_symbol
_atom_site_fract_x
_atom_site_fract_y
_atom_site_fract_z
_atom_site_U_iso_or_equiv
_atom_site_adp_type
_atom_site_occupancy
_atom_site_symmetry_multiplicity
_atom_site_calc_flag
_atom_site_refinement_flags
_atom_site_disorder_assembly
_atom_site_disorder_group
Cl1 Cl 1.02818(5) -0.02688(2) 0.21777(2) 0.04521(12) Uani 1 1 d . . .
O1 O 1.32644(16) -0.02428(8) 0.37196(10) 0.0502(3) Uani 1 1 d . . .
N1 N 0.70850(10) 0.18458(6) 0.14169(6) 0.01917(18) Uani 1 1 d . . .
N2 N 0.83887(10) 0.20020(6) 0.27206(6) 0.02018(18) Uani 1 1 d . . .
C1 C 0.79323(12) 0.14275(7) 0.20886(6) 0.01888(19) Uani 1 1 d . . .
C2 C 0.70146(14) 0.27182(8) 0.16233(7) 0.0261(2) Uani 1 1 d . . .
C3 C 0.78269(15) 0.28151(8) 0.24390(8) 0.0277(2) Uani 1 1 d . . .
C4 C 0.64072(12) 0.14651(7) 0.05900(6) 0.0187(2) Uani 1 1 d . . .
C5 C 0.74734(12) 0.12234(7) 0.00263(7) 0.0197(2) Uani 1 1 d . . .
C6 C 0.67853(13) 0.09001(7) -0.07814(7) 0.0214(2) Uani 1 1 d . . .
C7 C 0.50979(13) 0.08431(7) -0.10351(7) 0.0226(2) Uani 1 1 d . . .
C8 C 0.40880(13) 0.10718(8) -0.04476(7) 0.0237(2) Uani 1 1 d . . .
C9 C 0.47173(12) 0.13753(7) 0.03813(7) 0.0210(2) Uani 1 1 d . . .
C10 C 0.92968(13) 0.13054(9) 0.02702(8) 0.0249(2) Uani 1 1 d . . .
C11 C 0.44078(16) 0.05430(10) -0.19383(8) 0.0319(3) Uani 1 1 d . . .
C12 C 0.35881(14) 0.15755(10) 0.10189(8) 0.0285(3) Uani 1 1 d . . .
C13 C 0.93312(13) 0.17885(7) 0.35563(6) 0.0201(2) Uani 1 1 d . . .
C14 C 0.85181(13) 0.14657(7) 0.42029(7) 0.0226(2) Uani 1 1 d . . .
C15 C 0.94633(14) 0.12192(8) 0.49854(7) 0.0248(2) Uani 1 1 d . . .
C16 C 1.11551(14) 0.13069(7) 0.51279(7) 0.0240(2) Uani 1 1 d . . .
C17 C 1.19015(13) 0.16626(8) 0.44711(7) 0.0243(2) Uani 1 1 d . . .
C18 C 1.10151(13) 0.19040(8) 0.36723(7) 0.0225(2) Uani 1 1 d . . .
C19 C 0.66837(14) 0.13938(10) 0.40695(9) 0.0327(3) Uani 1 1 d . . .
C20 C 1.21442(18) 0.10299(10) 0.59782(8) 0.0334(3) Uani 1 1 d . . .
C21 C 1.18320(15) 0.22632(11) 0.29576(8) 0.0345(3) Uani 1 1 d . . .
H1 H 0.8229(16) 0.0849(10) 0.2094(8) 0.022(3) Uiso 1 1 d . . .
H1A H 1.307(3) 0.0230(18) 0.3967(17) 0.086(8) Uiso 1 1 d . . .
H1B H 1.246(3) -0.0214(18) 0.3282(19) 0.093(9) Uiso 1 1 d . . .
H2 H 0.6462(17) 0.3121(10) 0.1232(10) 0.030(4) Uiso 1 1 d . . .
H3 H 0.805(2) 0.3316(12) 0.2780(11) 0.049(5) Uiso 1 1 d . . .
H6 H 0.7477(19) 0.0708(10) -0.1157(10) 0.035(4) Uiso 1 1 d . . .
H8 H 0.2926(19) 0.0996(10) -0.0608(10) 0.035(4) Uiso 1 1 d . . .
H10A H 0.9726(18) 0.0879(10) 0.0721(10) 0.034(4) Uiso 1 1 d . . .
H10B H 0.962(2) 0.1879(12) 0.0482(11) 0.044(4) Uiso 1 1 d . . .
H10C H 0.981(2) 0.1199(10) -0.0197(11) 0.039(4) Uiso 1 1 d . . .
H11A H 0.320(2) 0.0533(12) -0.2043(12) 0.049(5) Uiso 1 1 d . . .
H11B H 0.477(2) -0.0068(15) -0.2044(12) 0.061(6) Uiso 1 1 d . . .
H11C H 0.473(2) 0.0920(13) -0.2366(12) 0.053(5) Uiso 1 1 d . . .
H12A H 0.269(3) 0.1979(16) 0.0762(15) 0.084(7) Uiso 1 1 d . . .
H12B H 0.409(2) 0.1788(12) 0.1529(13) 0.054(5) Uiso 1 1 d . . .
H12C H 0.301(2) 0.1060(13) 0.1154(12) 0.059(5) Uiso 1 1 d . . .
H15 H 0.8933(18) 0.0967(10) 0.5453(10) 0.032(4) Uiso 1 1 d . . .
H17 H 1.3074(19) 0.1738(10) 0.4561(10) 0.035(4) Uiso 1 1 d . . .
H19A H 0.636(2) 0.1132(11) 0.4590(11) 0.041(4) Uiso 1 1 d . . .
H19B H 0.623(2) 0.1060(12) 0.3556(12) 0.047(5) Uiso 1 1 d . . .
H19C H 0.620(2) 0.1972(13) 0.3978(12) 0.053(5) Uiso 1 1 d . . .
H20A H 1.239(3) 0.1524(17) 0.6390(17) 0.095(8) Uiso 1 1 d . . .
H20B H 1.160(3) 0.0638(15) 0.6256(14) 0.067(6) Uiso 1 1 d . . .
H20C H 1.320(3) 0.0799(14) 0.5906(14) 0.074(7) Uiso 1 1 d . . .
H21A H 1.302(2) 0.2336(12) 0.3157(11) 0.050(5) Uiso 1 1 d . . .
H21B H 1.139(2) 0.2853(13) 0.2778(11) 0.049(5) Uiso 1 1 d . . .
H21C H 1.164(2) 0.1874(12) 0.2467(12) 0.048(5) Uiso 1 1 d . . .

loop_
_atom_site_aniso_label
_atom_site_aniso_U_11
_atom_site_aniso_U_22
_atom_site_aniso_U_33
_atom_site_aniso_U_23
_atom_site_aniso_U_13
_atom_site_aniso_U_12
Cl1 0.0496(2) 0.0410(2) 0.0506(2) 0.01398(15) 0.02481(16) 0.02537(15)
O1 0.0587(7) 0.0354(6) 0.0600(8) -0.0077(5) 0.0202(6) -0.0009(5)
N1 0.0184(4) 0.0196(4) 0.0186(4) -0.0012(3) 0.0002(3) 0.0006(3)
N2 0.0214(4) 0.0193(4) 0.0186(4) -0.0026(3) -0.0001(3) -0.0005(3)
C1 0.0192(4) 0.0184(5) 0.0182(4) -0.0020(4) 0.0004(3) 0.0007(4)
C2 0.0329(6) 0.0187(5) 0.0248(5) 0.0001(4) -0.0008(4) 0.0035(4)
C3 0.0372(6) 0.0177(5) 0.0261(5) -0.0040(4) -0.0008(5) 0.0012(4)
C4 0.0183(4) 0.0205(5) 0.0163(4) -0.0007(4) -0.0006(3) 0.0000(4)
C5 0.0170(4) 0.0214(5) 0.0201(5) 0.0022(4) 0.0016(4) -0.0004(4)
C6 0.0226(5) 0.0237(5) 0.0183(5) 0.0006(4) 0.0043(4) -0.0008(4)
C7 0.0240(5) 0.0242(5) 0.0179(5) 0.0014(4) -0.0015(4) -0.0029(4)
C8 0.0179(4) 0.0293(6) 0.0221(5) 0.0006(4) -0.0023(4) -0.0006(4)
C9 0.0170(4) 0.0250(5) 0.0206(5) 0.0012(4) 0.0015(4) 0.0022(4)
C10 0.0163(4) 0.0326(6) 0.0257(5) 0.0002(5) 0.0029(4) -0.0020(4)
C11 0.0336(6) 0.0409(7) 0.0189(5) -0.0030(5) -0.0030(4) -0.0058(5)
C12 0.0191(5) 0.0401(7) 0.0266(6) -0.0009(5) 0.0049(4) 0.0050(5)
C13 0.0217(4) 0.0211(5) 0.0164(4) -0.0028(4) -0.0005(4) -0.0005(4)
C14 0.0227(5) 0.0226(5) 0.0221(5) -0.0017(4) 0.0027(4) -0.0032(4)
C15 0.0287(5) 0.0251(5) 0.0209(5) 0.0004(4) 0.0048(4) -0.0033(4)
C16 0.0285(5) 0.0221(5) 0.0196(5) -0.0025(4) -0.0011(4) 0.0004(4)
C17 0.0209(5) 0.0292(6) 0.0218(5) -0.0046(4) 0.0000(4) 0.0000(4)
C18 0.0210(5) 0.0270(5) 0.0193(5) -0.0038(4) 0.0030(4) -0.0016(4)
C19 0.0219(5) 0.0424(7) 0.0338(6) 0.0029(6) 0.0049(5) -0.0058(5)
C20 0.0397(7) 0.0348(7) 0.0223(6) 0.0026(5) -0.0053(5) 0.0013(6)
C21 0.0262(6) 0.0550(9) 0.0231(6) 0.0017(6) 0.0064(4) -0.0061(6)

loop_
_atom_type_symbol
_atom_type_description
_atom_type_scat_dispersion_real
_atom_type_scat_dispersion_imag
_atom_type_scat_source
C C 0.0033 0.0016 'International Tables Vol C Tables 4.2.6.8 and 6.1.1.4'
H H 0.0000 0.0000 'International Tables Vol C Tables 4.2.6.8 and 6.1.1.4'
N N 0.0061 0.0033 'International Tables Vol C Tables 4.2.6.8 and 6.1.1.4'
Cl Cl 0.1484 0.1585 'International Tables Vol C Tables 4.2.6.8 and 6.1.1.4'
O O 0.0106 0.0060 'International Tables Vol C Tables 4.2.6.8 and 6.1.1.4'

loop_
_geom_angle_atom_site_label_1
_geom_angle_atom_site_label_2
_geom_angle_atom_site_label_3
_geom_angle
_geom_angle_site_symmetry_1
_geom_angle_site_symmetry_3
_geom_angle_publ_flag
C1 N1 C2 108.82(9) . . ?
C1 N1 C4 125.96(9) . . ?
C2 N1 C4 125.16(9) . . ?
C1 N2 C3 108.90(9) . . ?
C1 N2 C13 124.36(9) . . ?
C3 N2 C13 126.73(9) . . ?
N1 C1 N2 108.25(10) . . ?
C3 C2 N1 107.07(10) . . ?
C2 C3 N2 106.95(10) . . ?
C9 C4 C5 122.95(9) . . ?
C9 C4 N1 118.62(9) . . ?
C5 C4 N1 118.41(9) . . ?
C6 C5 C4 117.25(9) . . ?
C6 C5 C10 120.50(10) . . ?
C4 C5 C10 122.25(9) . . ?
C5 C6 C7 121.71(10) . . ?
C8 C7 C6 118.99(10) . . ?
C8 C7 C11 121.25(10) . . ?
C6 C7 C11 119.76(10) . . ?
C7 C8 C9 121.56(10) . . ?
C8 C9 C4 117.41(10) . . ?
C8 C9 C12 120.12(10) . . ?
C4 C9 C12 122.46(10) . . ?
C18 C13 C14 123.12(10) . . ?
C18 C13 N2 118.24(9) . . ?
C14 C13 N2 118.64(9) . . ?
C15 C14 C13 117.49(10) . . ?
C15 C14 C19 120.90(10) . . ?
C13 C14 C19 121.61(10) . . ?
C14 C15 C16 121.56(10) . . ?
C15 C16 C17 118.61(10) . . ?
C15 C16 C20 120.33(11) . . ?
C17 C16 C20 121.06(11) . . ?
C18 C17 C16 122.02(10) . . ?
C17 C18 C13 117.14(10) . . ?
C17 C18 C21 121.78(10) . . ?
C13 C18 C21 121.08(10) . . ?

loop_
_geom_bond_atom_site_label_1
_geom_bond_atom_site_label_2
_geom_bond_distance
_geom_bond_site_symmetry_2
_geom_bond_publ_flag
N1 C1 1.3316(13) . ?
N1 C2 1.3852(15) . ?
N1 C4 1.4475(13) . ?
N2 C1 1.3346(13) . ?
N2 C3 1.3832(15) . ?
N2 C13 1.4476(14) . ?
C2 C3 1.3506(17) . ?
C4 C9 1.3973(14) . ?
C4 C5 1.3990(14) . ?
C5 C6 1.3909(15) . ?
C5 C10 1.5079(14) . ?
C6 C7 1.3979(15) . ?
C7 C8 1.3878(16) . ?
C7 C11 1.5075(16) . ?
C8 C9 1.3966(15) . ?
C9 C12 1.5091(15) . ?
C13 C18 1.3944(14) . ?
C13 C14 1.3964(15) . ?
C14 C15 1.3947(16) . ?
C14 C19 1.5103(16) . ?
C15 C16 1.3953(16) . ?
C16 C17 1.3959(16) . ?
C16 C20 1.5064(16) . ?
C17 C18 1.3932(15) . ?
C18 C21 1.5048(16) . ?

loop_
_cod_related_entry_id
_cod_related_entry_database
_cod_related_entry_code
1 ChemSpider 21149508
